data_1573316
loop_
_publ_author_name
'Gong, Yi'
'Sharp, Simon J.'
'Elsegood, Mark R. J.'
'Redshaw, Carl'

_publ_section_title
;
 Metal-organic frameworks of <i>p</i>-hydroxybenzoic acid: synthesis,
 structure and ring opening polymerization capability.
;
_journal_issue 51
_journal_name_full 'RSC advances'
_journal_page_first 37895
_journal_page_last 37901
_journal_paper_doi 10.1039/d4ra06361a
_journal_volume 14
_journal_year 2024
_chemical_formula_moiety 'C20 H22 Co2 N2 O8'
_chemical_formula_sum 'C20 H22 Co2 N2 O8'
_chemical_formula_weight 536.25
_space_group_crystal_system orthorhombic
_space_group_IT_number 61
_space_group_name_Hall '-P 2ac 2ab'
_space_group_name_H-M_alt 'P b c a'
_atom_sites_solution_hydrogens geom
_atom_sites_solution_primary direct
_atom_sites_solution_secondary difmap
_audit_creation_method SHELXL-2019/3
_audit_update_record
;
2024-08-01 deposited with the CCDC.	2024-11-20 downloaded from the CCDC.
;
_cell_angle_alpha 90
_cell_angle_beta 90
_cell_angle_gamma 90
_cell_formula_units_Z 8
_cell_length_a 16.7720(4)
_cell_length_b 12.6914(2)
_cell_length_c 18.7308(4)
_cell_measurement_reflns_used 34638
_cell_measurement_temperature 120(2)
_cell_measurement_theta_max 27.48
_cell_measurement_theta_min 2.91
_cell_volume 3987.04(14)
_computing_cell_refinement 'DENZO (Otwinowski & Minor, 1997) & COLLECT'
_computing_data_collection 'COLLECT (Hooft, R.W.W., 1998)'
_computing_data_reduction 'DENZO & COLLECT'
_computing_molecular_graphics 'Bruker SHELXTL'
_computing_publication_material 'Bruker SHELXTL and local programs'
_computing_structure_refinement 'SHELXL-2019/3 (Sheldrick, 2019)'
_computing_structure_solution 'SHELXS-97 (Sheldrick, 2008)'
_diffrn_ambient_temperature 120(2)
_diffrn_detector_area_resol_mean '4096x4096pixels / 62x62mm'
_diffrn_measured_fraction_theta_full 0.998
_diffrn_measured_fraction_theta_max 0.996
_diffrn_measurement_device_type 'Bruker-Nonius APEX II CCD camera on \k-goniostat'
_diffrn_measurement_method '\f & \w scans'
_diffrn_radiation_monochromator '10cm confocal mirrors'
_diffrn_radiation_type MoK\a
_diffrn_radiation_wavelength 0.71073
_diffrn_reflns_av_R_equivalents 0.0565
_diffrn_reflns_av_unetI/netI 0.0363
_diffrn_reflns_Laue_measured_fraction_full 0.998
_diffrn_reflns_Laue_measured_fraction_max 0.996
_diffrn_reflns_limit_h_max 21
_diffrn_reflns_limit_h_min -21
_diffrn_reflns_limit_k_max 16
_diffrn_reflns_limit_k_min -15
_diffrn_reflns_limit_l_max 24
_diffrn_reflns_limit_l_min -24
_diffrn_reflns_number 32878
_diffrn_reflns_point_group_measured_fraction_full 0.998
_diffrn_reflns_point_group_measured_fraction_max 0.996
_diffrn_reflns_theta_full 25.242
_diffrn_reflns_theta_max 27.512
_diffrn_reflns_theta_min 2.911
_diffrn_source 'Bruker-Nonius FR591 rotating anode'
_exptl_absorpt_coefficient_mu 1.718
_exptl_absorpt_correction_T_max 0.935
_exptl_absorpt_correction_T_min 0.795
_exptl_absorpt_correction_type multi-scan
_exptl_absorpt_process_details 'SADABS v2007/2, Sheldrick, G.M., (2007)'
_exptl_crystal_colour 'intense blue'
_exptl_crystal_density_diffrn 1.787
_exptl_crystal_density_method 'not measured'
_exptl_crystal_description block
_exptl_crystal_F_000 2192
_exptl_crystal_recrystallization_method 'Re-crystallisation from solvent: dimethylformamide'
_exptl_crystal_size_max 0.140
_exptl_crystal_size_mid 0.080
_exptl_crystal_size_min 0.040
_refine_diff_density_max 1.706
_refine_diff_density_min -1.247
_refine_diff_density_rms 0.158
_refine_ls_extinction_method none
_refine_ls_goodness_of_fit_ref 1.099
_refine_ls_hydrogen_treatment constr
_refine_ls_matrix_type full
_refine_ls_number_parameters 348
_refine_ls_number_reflns 4572
_refine_ls_number_restraints 369
_refine_ls_restrained_S_all 1.064
_refine_ls_R_factor_all 0.0816
_refine_ls_R_factor_gt 0.0706
_refine_ls_shift/su_max 0.000
_refine_ls_shift/su_mean 0.000
_refine_ls_structure_factor_coef Fsqd
_refine_ls_weighting_details 'w=1/[\s^2^(Fo^2^)+(0.0592P)^2^+39.6212P] where P=(Fo^2^+2Fc^2^)/3'
_refine_ls_weighting_scheme calc
_refine_ls_wR_factor_gt 0.1720
_refine_ls_wR_factor_ref 0.1792
_reflns_Friedel_coverage 0.000
_reflns_number_gt 3918
_reflns_number_total 4572
_reflns_threshold_expression 'I > 2\s(I)'
_cod_data_source_file d4ra06361a2.cif
_cod_data_source_block 1
_cod_depositor_comments 'Adding full bibliography for 1573316--1573317.cif.'
_cod_database_code 1573316
_shelx_shelxl_version_number 2019/3
_shelx_space_group_comment
; 
The symmetry employed for this shelxl refinement is uniquely defined 
by the following loop, which should always be used as a source of 
symmetry information in preference to the above space-group names. 
They are only intended as comments. 
;
_shelx_estimated_absorpt_t_min 0.795
_shelx_estimated_absorpt_t_max 0.934

loop_
_space_group_symop_operation_xyz
'x, y, z'
'-x+1/2, -y, z+1/2'
'-x, y+1/2, -z+1/2'
'x+1/2, -y+1/2, -z'
'-x, -y, -z'
'x-1/2, y, -z-1/2'
'x, -y-1/2, z-1/2'
'-x-1/2, y-1/2, z'

loop_
_atom_site_label
_atom_site_type_symbol
_atom_site_fract_x
_atom_site_fract_y
_atom_site_fract_z
_atom_site_U_iso_or_equiv
_atom_site_adp_type
_atom_site_occupancy
_atom_site_site_symmetry_order
_atom_site_calc_flag
_atom_site_refinement_flags_posn
_atom_site_refinement_flags_adp
_atom_site_refinement_flags_occupancy
_atom_site_disorder_assembly
_atom_site_disorder_group
Co1 Co 0.26882(4) 0.22113(5) 0.36948(3) 0.01337(18) Uani 1 1 d D . . . .
Co2 Co 0.26733(4) 0.47752(5) 0.35863(3) 0.01406(19) Uani 1 1 d D . . . .
O1 O 0.3694(2) 0.4400(3) 0.3124(2) 0.0224(8) Uani 1 1 d . . . . .
O2 O 0.3782(2) 0.2679(3) 0.3360(2) 0.0195(8) Uani 1 1 d . . . . .
C1 C 0.4046(3) 0.3518(4) 0.3097(3) 0.0154(9) Uani 1 1 d . . . . .
C2 C 0.4828(3) 0.3494(4) 0.2724(3) 0.0172(10) Uani 1 1 d . . . . .
C3 C 0.5147(3) 0.4409(4) 0.2435(3) 0.0218(11) Uani 1 1 d . . . . .
H3 H 0.486254 0.505211 0.248219 0.026 Uiso 1 1 calc R U . . .
C4 C 0.5872(3) 0.4405(4) 0.2078(3) 0.0208(11) Uani 1 1 d . . . . .
H4 H 0.607093 0.503907 0.187485 0.025 Uiso 1 1 calc R U . . .
C5 C 0.6316(3) 0.3466(4) 0.2015(3) 0.0159(9) Uani 1 1 d . . . . .
C6 C 0.5993(3) 0.2549(4) 0.2314(3) 0.0214(11) Uani 1 1 d . . . . .
H6 H 0.627948 0.190481 0.228105 0.026 Uiso 1 1 calc R U . . .
C7 C 0.5267(3) 0.2570(4) 0.2654(3) 0.0241(12) Uani 1 1 d . . . . .
H7 H 0.505866 0.193473 0.284680 0.029 Uiso 1 1 calc R U . . .
O3 O 0.7038(2) 0.3479(3) 0.16959(19) 0.0171(7) Uani 1 1 d . . . . .
O4 O 0.2773(7) 0.2703(6) 0.4720(3) 0.0232(17) Uani 0.736(15) 1 d D U P A 1
O5 O 0.2962(4) 0.4441(5) 0.4612(3) 0.0219(15) Uani 0.736(15) 1 d D U P A 1
C8 C 0.2878(6) 0.3630(7) 0.4972(4) 0.0211(17) Uani 0.736(15) 1 d D U P A 1
C9 C 0.2849(6) 0.3744(6) 0.5761(4) 0.0215(18) Uani 0.736(15) 1 d D U P A 1
C10 C 0.2798(6) 0.4728(6) 0.6092(4) 0.0203(16) Uani 0.736(15) 1 d D U P A 1
H10 H 0.280719 0.534529 0.580550 0.024 Uiso 0.736(15) 1 calc R U P A 1
C11 C 0.2735(6) 0.4829(6) 0.6829(4) 0.0194(17) Uani 0.736(15) 1 d D U P A 1
H11 H 0.272157 0.550878 0.704028 0.023 Uiso 0.736(15) 1 calc R U P A 1
C12 C 0.2689(3) 0.3923(4) 0.7262(3) 0.0215(10) Uani 1 1 d D U . . .
C13 C 0.2783(3) 0.2939(4) 0.6922(3) 0.0226(10) Uani 1 1 d D U . . .
H13 H 0.282348 0.231824 0.720297 0.027 Uiso 1 1 calc R U . . .
C14 C 0.2818(4) 0.2862(5) 0.6189(3) 0.0264(11) Uani 1 1 d D U . . .
H14 H 0.282013 0.218411 0.597338 0.032 Uiso 0.736(15) 1 calc R U P A 1
H14X H 0.296608 0.221728 0.596762 0.032 Uiso 0.264(15) 1 calc R U P A 2
O4X O 0.2868(19) 0.2959(18) 0.4638(9) 0.026(4) Uani 0.264(15) 1 d D U P A 2
O5X O 0.2519(14) 0.4645(13) 0.4625(6) 0.028(3) Uani 0.264(15) 1 d D U P A 2
C8X C 0.265(2) 0.3799(16) 0.4963(9) 0.025(3) Uani 0.264(15) 1 d D U P A 2
C9X C 0.263(2) 0.3766(13) 0.5766(8) 0.023(3) Uani 0.264(15) 1 d D U P A 2
C10X C 0.2438(18) 0.4736(14) 0.6099(9) 0.026(3) Uani 0.264(15) 1 d D U P A 2
H10X H 0.230448 0.533396 0.581856 0.031 Uiso 0.264(15) 1 calc R U P A 2
C11X C 0.2450(17) 0.4806(14) 0.6842(10) 0.021(4) Uani 0.264(15) 1 d D U P A 2
H11X H 0.229856 0.544406 0.706893 0.025 Uiso 0.264(15) 1 calc R U P A 2
O6 O 0.2619(2) 0.3982(3) 0.79665(18) 0.0173(7) Uani 1 1 d . . . . .
O7 O 0.1624(2) 0.1408(3) 0.4036(2) 0.0246(8) Uani 1 1 d . . . . .
C15 C 0.1283(4) 0.1469(5) 0.4616(3) 0.0341(14) Uani 1 1 d . . . . .
H15 H 0.160119 0.158533 0.502845 0.041 Uiso 1 1 calc R U . . .
N1 N 0.0503(4) 0.1383(5) 0.4704(4) 0.0504(17) Uani 1 1 d . . . . .
C16 C -0.0017(5) 0.1235(9) 0.4085(6) 0.073(3) Uani 1 1 d . . . . .
H16A H -0.024593 0.191424 0.394439 0.109 Uiso 1 1 calc R U . . .
H16B H -0.044766 0.074510 0.420860 0.109 Uiso 1 1 calc R U . . .
H16C H 0.029312 0.094535 0.368746 0.109 Uiso 1 1 calc R U . . .
C17 C 0.0135(7) 0.1511(9) 0.5406(6) 0.092(4) Uani 1 1 d . . . . .
H17A H 0.055099 0.161386 0.576620 0.138 Uiso 1 1 calc R U . . .
H17B H -0.017487 0.087876 0.552238 0.138 Uiso 1 1 calc R U . . .
H17C H -0.021899 0.212522 0.539935 0.138 Uiso 1 1 calc R U . . .
O8 O 0.1695(3) 0.5765(4) 0.4203(3) 0.0417(11) Uani 1 1 d . . . . .
C18 C 0.1370(5) 0.5802(8) 0.4802(5) 0.055(2) Uani 1 1 d . . . . .
H18 H 0.137050 0.647200 0.502757 0.066 Uiso 1 1 calc R U . . .
N2 N 0.1027(6) 0.5037(7) 0.5161(5) 0.075(3) Uani 1 1 d . . . . .
C19 C 0.0989(7) 0.3966(8) 0.4877(6) 0.071(3) Uani 1 1 d . . . . .
H19A H 0.129724 0.392658 0.443341 0.106 Uiso 1 1 calc R U . . .
H19B H 0.043241 0.378000 0.478044 0.106 Uiso 1 1 calc R U . . .
H19C H 0.121206 0.347354 0.522709 0.106 Uiso 1 1 calc R U . . .
C20 C 0.0733(8) 0.5181(10) 0.5892(6) 0.097(4) Uani 1 1 d . . . . .
H20A H 0.072801 0.593315 0.600906 0.145 Uiso 1 1 calc R U . . .
H20B H 0.108399 0.480759 0.622527 0.145 Uiso 1 1 calc R U . . .
H20C H 0.019147 0.489710 0.592930 0.145 Uiso 1 1 calc R U . . .

loop_
_atom_site_aniso_label
_atom_site_aniso_U_11
_atom_site_aniso_U_22
_atom_site_aniso_U_33
_atom_site_aniso_U_23
_atom_site_aniso_U_13
_atom_site_aniso_U_12
Co1 0.0136(3) 0.0151(3) 0.0114(3) -0.0016(2) 0.0015(2) -0.0025(2)
Co2 0.0117(3) 0.0169(3) 0.0136(3) 0.0063(2) 0.0001(2) 0.0009(2)
O1 0.0181(18) 0.0178(18) 0.031(2) 0.0028(16) 0.0123(16) 0.0015(15)
O2 0.0128(16) 0.0159(17) 0.030(2) 0.0015(15) 0.0044(15) -0.0027(13)
C1 0.018(2) 0.015(2) 0.014(2) -0.0004(18) 0.0018(18) -0.0015(19)
C2 0.016(2) 0.017(2) 0.019(2) -0.0017(19) 0.0028(19) -0.0038(19)
C3 0.017(2) 0.021(3) 0.028(3) 0.002(2) 0.005(2) 0.007(2)
C4 0.016(2) 0.021(3) 0.026(3) 0.006(2) 0.004(2) 0.001(2)
C5 0.012(2) 0.019(2) 0.017(2) 0.0000(19) -0.0004(18) 0.0008(19)
C6 0.016(2) 0.018(2) 0.030(3) -0.003(2) 0.005(2) 0.002(2)
C7 0.020(3) 0.017(2) 0.035(3) -0.001(2) 0.005(2) -0.003(2)
O3 0.0135(16) 0.0189(17) 0.0191(17) -0.0056(14) 0.0046(14) 0.0020(14)
O4 0.027(4) 0.028(3) 0.014(3) -0.003(2) 0.004(2) -0.007(3)
O5 0.021(3) 0.029(3) 0.015(2) 0.0009(19) 0.003(2) -0.007(2)
C8 0.020(4) 0.025(3) 0.018(2) -0.003(2) 0.003(3) -0.003(3)
C9 0.020(5) 0.025(3) 0.019(2) -0.0052(19) 0.005(3) -0.012(3)
C10 0.020(4) 0.023(3) 0.019(2) -0.002(2) 0.002(3) -0.011(3)
C11 0.019(4) 0.019(3) 0.020(3) -0.001(2) 0.000(3) -0.008(3)
C12 0.029(3) 0.020(2) 0.016(2) -0.0024(16) 0.005(2) -0.002(2)
C13 0.030(3) 0.019(2) 0.019(2) -0.0029(18) -0.002(2) 0.001(2)
C14 0.034(3) 0.026(2) 0.019(2) -0.0069(17) 0.003(2) -0.007(2)
O4X 0.020(8) 0.039(6) 0.019(6) -0.007(6) 0.000(6) 0.001(7)
O5X 0.035(9) 0.033(6) 0.015(5) -0.003(4) 0.015(6) -0.009(6)
C8X 0.027(8) 0.033(6) 0.016(4) -0.007(3) 0.002(5) -0.009(6)
C9X 0.028(9) 0.024(5) 0.016(3) -0.006(3) -0.001(6) -0.021(5)
C10X 0.037(9) 0.023(4) 0.017(4) -0.001(4) 0.005(7) -0.015(6)
C11X 0.032(10) 0.013(4) 0.018(4) -0.001(4) 0.005(7) -0.013(6)
O6 0.0211(18) 0.0165(17) 0.0144(16) 0.0002(13) 0.0033(14) 0.0028(14)
O7 0.0168(18) 0.033(2) 0.0240(19) 0.0008(16) 0.0058(15) -0.0044(16)
C15 0.035(3) 0.038(3) 0.030(3) 0.003(3) 0.013(3) -0.002(3)
N1 0.036(3) 0.051(4) 0.065(4) -0.003(3) 0.030(3) 0.000(3)
C16 0.034(4) 0.086(7) 0.098(8) 0.012(6) 0.006(5) -0.015(5)
C17 0.097(9) 0.079(7) 0.099(8) -0.015(6) 0.078(7) -0.010(6)
O8 0.037(3) 0.053(3) 0.035(2) 0.000(2) 0.002(2) -0.002(2)
C18 0.046(4) 0.064(5) 0.054(5) -0.010(4) 0.017(4) -0.009(4)
N2 0.086(6) 0.064(5) 0.077(6) -0.014(4) 0.042(5) -0.020(5)
C19 0.082(7) 0.054(5) 0.076(7) -0.012(5) 0.025(6) -0.019(5)
C20 0.113(10) 0.099(9) 0.079(8) -0.011(7) 0.052(7) -0.019(8)

loop_
_atom_type_symbol
_atom_type_description
_atom_type_scat_dispersion_real
_atom_type_scat_dispersion_imag
_atom_type_scat_source
C C 0.0033 0.0016 'International Tables Vol C Tables 4.2.6.8 and 6.1.1.4'
H H 0.0000 0.0000 'International Tables Vol C Tables 4.2.6.8 and 6.1.1.4'
N N 0.0061 0.0033 'International Tables Vol C Tables 4.2.6.8 and 6.1.1.4'
O O 0.0106 0.0060 'International Tables Vol C Tables 4.2.6.8 and 6.1.1.4'
Co Co 0.3494 0.9721 'International Tables Vol C Tables 4.2.6.8 and 6.1.1.4'

loop_
_geom_angle_atom_site_label_1
_geom_angle_atom_site_label_2
_geom_angle_atom_site_label_3
_geom_angle
_geom_angle_site_symmetry_1
_geom_angle_site_symmetry_3
_geom_angle_publ_flag
O4 Co1 O2 98.0(3) . . ?
O4X Co1 O2 89.9(9) . . ?
O4 Co1 O6 150.1(2) . 7_565 ?
O2 Co1 O6 93.55(15) . 7_565 ?
O4 Co1 O3 97.6(3) . 6_556 ?
O2 Co1 O3 98.04(14) . 6_556 ?
O6 Co1 O3 108.01(14) 7_565 6_556 ?
O4 Co1 O7 85.5(3) . . ?
O4X Co1 O7 94.9(9) . . ?
O2 Co1 O7 168.71(15) . . ?
O6 Co1 O7 78.46(15) 7_565 . ?
O3 Co1 O7 92.07(15) 6_556 . ?
O4 Co1 O8 79.8(3) . 8_655 ?
O4X Co1 O8 86.9(8) . 8_655 ?
O2 Co1 O8 87.41(16) . 8_655 ?
O6 Co1 O8 73.24(16) 7_565 8_655 ?
O3 Co1 O8 174.28(16) 6_556 8_655 ?
O7 Co1 O8 82.67(17) . 8_655 ?
O4 Co1 Co2 75.6(2) . . ?
O4X Co1 Co2 65.7(7) . . ?
O2 Co1 Co2 72.28(10) . . ?
O6 Co1 Co2 134.29(10) 7_565 . ?
O3 Co1 Co2 36.97(10) 6_556 . ?
O7 Co1 Co2 119.01(11) . . ?
O8 Co1 Co2 145.23(13) 8_655 . ?
O5X Co2 O1 121.8(7) . . ?
O1 Co2 O6 98.41(15) . 2_564 ?
O1 Co2 O5 99.1(2) . . ?
O6 Co2 O5 140.1(2) 2_564 . ?
O1 Co2 O3 98.34(15) . 6_556 ?
O6 Co2 O3 110.85(14) 2_564 6_556 ?
O5 Co2 O3 101.69(18) . 6_556 ?
O5X Co2 O8 58.1(7) . . ?
O1 Co2 O8 160.39(17) . . ?
O6 Co2 O8 72.42(16) 2_564 . ?
O5 Co2 O8 79.3(2) . . ?
O3 Co2 O8 101.13(16) 6_556 . ?
O5X Co2 Co1 81.7(5) . . ?
O1 Co2 Co1 77.30(11) . . ?
O6 Co2 Co1 144.83(10) 2_564 . ?
O5 Co2 Co1 74.34(17) . . ?
O3 Co2 Co1 37.96(10) 6_556 . ?
O8 Co2 Co1 120.29(13) . . ?
C1 O1 Co2 129.4(3) . . ?
C1 O2 Co1 133.5(3) . . ?
O2 C1 O1 124.8(5) . . ?
O2 C1 C2 118.5(4) . . ?
O1 C1 C2 116.7(4) . . ?
C3 C2 C7 117.7(5) . . ?
C3 C2 C1 120.4(5) . . ?
C7 C2 C1 121.9(5) . . ?
C4 C3 C2 121.5(5) . . ?
C4 C3 H3 119.2 . . ?
C2 C3 H3 119.2 . . ?
C3 C4 C5 120.4(5) . . ?
C3 C4 H4 119.8 . . ?
C5 C4 H4 119.8 . . ?
O3 C5 C6 122.2(5) . . ?
O3 C5 C4 120.0(4) . . ?
C6 C5 C4 117.7(5) . . ?
C7 C6 C5 120.8(5) . . ?
C7 C6 H6 119.6 . . ?
C5 C6 H6 119.6 . . ?
C6 C7 C2 121.9(5) . . ?
C6 C7 H7 119.0 . . ?
C2 C7 H7 119.0 . . ?
C5 O3 Co2 126.6(3) . 6_656 ?
C5 O3 Co1 128.2(3) . 6_656 ?
Co2 O3 Co1 105.07(15) 6_656 6_656 ?
C8 O4 Co1 130.0(6) . . ?
C8 O5 Co2 131.6(5) . . ?
O5 C8 O4 125.4(7) . . ?
O5 C8 C9 117.7(7) . . ?
O4 C8 C9 116.8(7) . . ?
C14 C9 C10 117.8(6) . . ?
C14 C9 C8 120.0(7) . . ?
C10 C9 C8 122.0(7) . . ?
C11 C10 C9 121.8(7) . . ?
C11 C10 H10 119.1 . . ?
C9 C10 H10 119.1 . . ?
C10 C11 C12 120.1(7) . . ?
C10 C11 H11 120.0 . . ?
C12 C11 H11 120.0 . . ?
O6 C12 C11 122.1(5) . . ?
O6 C12 C13 120.6(5) . . ?
C11 C12 C13 117.1(5) . . ?
O6 C12 C11X 118.6(9) . . ?
C13 C12 C11X 118.5(9) . . ?
C14 C13 C12 121.2(5) . . ?
C14 C13 H13 119.4 . . ?
C12 C13 H13 119.4 . . ?
C13 C14 C9 121.6(6) . . ?
C13 C14 C9X 119.1(8) . . ?
C13 C14 H14 119.2 . . ?
C9 C14 H14 119.2 . . ?
C13 C14 H14X 120.5 . . ?
C9X C14 H14X 120.5 . . ?
C8X O4X Co1 140(2) . . ?
C8X O5X Co2 122.8(12) . . ?
O5X C8X O4X 121.2(17) . . ?
O5X C8X C9X 121.2(14) . . ?
O4X C8X C9X 117.4(15) . . ?
C10X C9X C14 120.2(13) . . ?
C10X C9X C8X 115.0(13) . . ?
C14 C9X C8X 124.7(14) . . ?
C11X C10X C9X 119.5(16) . . ?
C11X C10X H10X 120.3 . . ?
C9X C10X H10X 120.3 . . ?
C10X C11X C12 120.3(15) . . ?
C10X C11X H11X 119.8 . . ?
C12 C11X H11X 119.8 . . ?
C12 O6 Co2 129.6(3) . 2_565 ?
C12 O6 Co1 128.1(3) . 7_566 ?
Co2 O6 Co1 102.07(15) 2_565 7_566 ?
C15 O7 Co1 128.2(4) . . ?
O7 C15 N1 124.4(7) . . ?
O7 C15 H15 117.8 . . ?
N1 C15 H15 117.8 . . ?
C15 N1 C17 121.4(9) . . ?
C15 N1 C16 120.1(7) . . ?
C17 N1 C16 118.4(8) . . ?
N1 C16 H16A 109.5 . . ?
N1 C16 H16B 109.5 . . ?
H16A C16 H16B 109.5 . . ?
N1 C16 H16C 109.5 . . ?
H16A C16 H16C 109.5 . . ?
H16B C16 H16C 109.5 . . ?
N1 C17 H17A 109.5 . . ?
N1 C17 H17B 109.5 . . ?
H17A C17 H17B 109.5 . . ?
N1 C17 H17C 109.5 . . ?
H17A C17 H17C 109.5 . . ?
H17B C17 H17C 109.5 . . ?
C18 O8 Co1 122.4(5) . 8_665 ?
C18 O8 Co2 139.6(6) . . ?
Co1 O8 Co2 84.84(16) 8_665 . ?
O8 C18 N2 128.6(9) . . ?
O8 C18 H18 115.7 . . ?
N2 C18 H18 115.7 . . ?
C18 N2 C19 121.3(8) . . ?
C18 N2 C20 122.3(9) . . ?
C19 N2 C20 116.1(9) . . ?
N2 C19 H19A 109.5 . . ?
N2 C19 H19B 109.5 . . ?
H19A C19 H19B 109.5 . . ?
N2 C19 H19C 109.5 . . ?
H19A C19 H19C 109.5 . . ?
H19B C19 H19C 109.5 . . ?
N2 C20 H20A 109.5 . . ?
N2 C20 H20B 109.5 . . ?
H20A C20 H20B 109.5 . . ?
N2 C20 H20C 109.5 . . ?
H20A C20 H20C 109.5 . . ?
H20B C20 H20C 109.5 . . ?

loop_
_geom_bond_atom_site_label_1
_geom_bond_atom_site_label_2
_geom_bond_distance
_geom_bond_site_symmetry_2
_geom_bond_publ_flag
Co1 O4 2.025(6) . ?
Co1 O4X 2.028(13) . ?
Co1 O2 2.028(3) . ?
Co1 O6 2.042(4) 7_565 ?
Co1 O3 2.077(3) 6_556 ?
Co1 O7 2.152(4) . ?
Co1 O8 2.313(5) 8_655 ?
Co1 Co2 3.2603(9) . ?
Co2 O5X 1.969(11) . ?
Co2 O1 1.977(4) . ?
Co2 O6 2.019(4) 2_564 ?
Co2 O5 2.025(5) . ?
Co2 O3 2.031(4) 6_556 ?
Co2 O8 2.367(5) . ?
O1 C1 1.266(6) . ?
O2 C1 1.254(6) . ?
C1 C2 1.487(7) . ?
C2 C3 1.389(7) . ?
C2 C7 1.390(7) . ?
C3 C4 1.388(7) . ?
C3 H3 0.9500 . ?
C4 C5 1.410(7) . ?
C4 H4 0.9500 . ?
C5 O3 1.349(6) . ?
C5 C6 1.401(7) . ?
C6 C7 1.375(7) . ?
C6 H6 0.9500 . ?
C7 H7 0.9500 . ?
O4 C8 1.279(10) . ?
O5 C8 1.239(9) . ?
C8 C9 1.486(9) . ?
C9 C14 1.378(10) . ?
C9 C10 1.397(10) . ?
C10 C11 1.390(9) . ?
C10 H10 0.9500 . ?
C11 C12 1.410(9) . ?
C11 H11 0.9500 . ?
C12 O6 1.327(6) . ?
C12 C13 1.411(7) . ?
C12 C11X 1.427(16) . ?
C13 C14 1.377(7) . ?
C13 H13 0.9500 . ?
C14 C9X 1.431(15) . ?
C14 H14 0.9500 . ?
C14 H14X 0.9500 . ?
O4X C8X 1.280(17) . ?
O5X C8X 1.267(17) . ?
C8X C9X 1.504(15) . ?
C9X C10X 1.416(17) . ?
C10X C11X 1.394(16) . ?
C10X H10X 0.9500 . ?
C11X H11X 0.9500 . ?
O7 C15 1.230(7) . ?
C15 N1 1.324(9) . ?
C15 H15 0.9500 . ?
N1 C17 1.461(11) . ?
N1 C16 1.463(12) . ?
C16 H16A 0.9800 . ?
C16 H16B 0.9800 . ?
C16 H16C 0.9800 . ?
C17 H17A 0.9800 . ?
C17 H17B 0.9800 . ?
C17 H17C 0.9800 . ?
O8 C18 1.248(9) . ?
C18 N2 1.313(11) . ?
C18 H18 0.9500 . ?
N2 C19 1.461(12) . ?
N2 C20 1.466(12) . ?
C19 H19A 0.9800 . ?
C19 H19B 0.9800 . ?
C19 H19C 0.9800 . ?
C20 H20A 0.9800 . ?
C20 H20B 0.9800 . ?
C20 H20C 0.9800 . ?

loop_
_geom_hbond_atom_site_label_D
_geom_hbond_atom_site_label_H
_geom_hbond_atom_site_label_A
_geom_hbond_distance_DH
_geom_hbond_distance_HA
_geom_hbond_distance_DA
_geom_hbond_angle_DHA
_geom_hbond_site_symmetry_A
_geom_hbond_publ_flag
C4 H4 O6 0.95 2.54 3.256(6) 132.1 5_666 yes
C4 H4 O8 0.95 2.45 3.261(7) 142.8 6_656 yes
C6 H6 O6 0.95 2.56 3.389(6) 146.6 4_556 yes
C6 H6 O7 0.95 2.61 3.100(7) 112.4 6_656 yes
C13 H13 O3 0.95 2.65 3.392(7) 135.5 4_456 yes
C11X H11X O1 0.95 2.59 3.23(2) 125.4 2_565 yes
C15 H15 O4 0.95 2.49 2.955(12) 110.1 . yes
C18 H18 O4 0.95 2.20 2.813(13) 121.3 8_665 yes
C18 H18 O4X 0.95 2.39 3.04(3) 124.8 8_665 yes
C19 H19A O3 0.98 2.52 3.487(11) 169.8 6_556 yes

loop_
_geom_torsion_atom_site_label_1
_geom_torsion_atom_site_label_2
_geom_torsion_atom_site_label_3
_geom_torsion_atom_site_label_4
_geom_torsion
_geom_torsion_site_symmetry_1
_geom_torsion_site_symmetry_2
_geom_torsion_site_symmetry_3
_geom_torsion_site_symmetry_4
_geom_torsion_publ_flag
Co1 O2 C1 O1 17.1(8) . . . . ?
Co1 O2 C1 C2 -162.9(4) . . . . ?
Co2 O1 C1 O2 2.0(8) . . . . ?
Co2 O1 C1 C2 -178.1(3) . . . . ?
O2 C1 C2 C3 -179.0(5) . . . . ?
O1 C1 C2 C3 1.0(7) . . . . ?
O2 C1 C2 C7 0.7(8) . . . . ?
O1 C1 C2 C7 -179.3(5) . . . . ?
C7 C2 C3 C4 1.0(8) . . . . ?
C1 C2 C3 C4 -179.3(5) . . . . ?
C2 C3 C4 C5 -1.5(8) . . . . ?
C3 C4 C5 O3 -176.9(5) . . . . ?
C3 C4 C5 C6 0.9(8) . . . . ?
O3 C5 C6 C7 178.0(5) . . . . ?
C4 C5 C6 C7 0.2(8) . . . . ?
C5 C6 C7 C2 -0.8(9) . . . . ?
C3 C2 C7 C6 0.2(8) . . . . ?
C1 C2 C7 C6 -179.5(5) . . . . ?
C6 C5 O3 Co2 -167.3(4) . . . 6_656 ?
C4 C5 O3 Co2 10.5(6) . . . 6_656 ?
C6 C5 O3 Co1 18.9(7) . . . 6_656 ?
C4 C5 O3 Co1 -163.4(4) . . . 6_656 ?
Co2 O5 C8 O4 19.9(15) . . . . ?
Co2 O5 C8 C9 -156.3(6) . . . . ?
Co1 O4 C8 O5 -1.0(18) . . . . ?
Co1 O4 C8 C9 175.3(8) . . . . ?
O5 C8 C9 C14 -175.1(8) . . . . ?
O4 C8 C9 C14 8.4(13) . . . . ?
O5 C8 C9 C10 9.4(13) . . . . ?
O4 C8 C9 C10 -167.2(10) . . . . ?
C14 C9 C10 C11 1.3(13) . . . . ?
C8 C9 C10 C11 177.0(8) . . . . ?
C9 C10 C11 C12 -2.4(12) . . . . ?
C10 C11 C12 O6 -179.2(6) . . . . ?
C10 C11 C12 C13 5.5(10) . . . . ?
O6 C12 C13 C14 176.8(5) . . . . ?
C11 C12 C13 C14 -7.9(9) . . . . ?
C11X C12 C13 C14 14.0(15) . . . . ?
C12 C13 C14 C9 7.1(10) . . . . ?
C12 C13 C14 C9X -10.2(18) . . . . ?
C10 C9 C14 C13 -3.6(12) . . . . ?
C8 C9 C14 C13 -179.4(7) . . . . ?
Co2 O5X C8X O4X -3(4) . . . . ?
Co2 O5X C8X C9X 172(2) . . . . ?
Co1 O4X C8X O5X -33(6) . . . . ?
Co1 O4X C8X C9X 151(3) . . . . ?
C13 C14 C9X C10X 3(3) . . . . ?
C13 C14 C9X C8X 179(2) . . . . ?
O5X C8X C9X C10X 0(4) . . . . ?
O4X C8X C9X C10X 176(3) . . . . ?
O5X C8X C9X C14 -176(3) . . . . ?
O4X C8X C9X C14 0(5) . . . . ?
C14 C9X C10X C11X 1(4) . . . . ?
C8X C9X C10X C11X -176(3) . . . . ?
C9X C10X C11X C12 3(4) . . . . ?
O6 C12 C11X C10X -173.4(18) . . . . ?
C13 C12 C11X C10X -10(3) . . . . ?
C11 C12 O6 Co2 14.4(9) . . . 2_565 ?
C13 C12 O6 Co2 -170.4(4) . . . 2_565 ?
C11X C12 O6 Co2 -7.7(15) . . . 2_565 ?
C11 C12 O6 Co1 -171.3(5) . . . 7_566 ?
C13 C12 O6 Co1 3.8(8) . . . 7_566 ?
C11X C12 O6 Co1 166.5(13) . . . 7_566 ?
Co1 O7 C15 N1 147.4(6) . . . . ?
O7 C15 N1 C17 -177.2(8) . . . . ?
O7 C15 N1 C16 -1.9(12) . . . . ?
Co1 O8 C18 N2 -177.3(8) 8_665 . . . ?
Co2 O8 C18 N2 -51.8(15) . . . . ?
O8 C18 N2 C19 0.4(17) . . . . ?
O8 C18 N2 C20 174.3(11) . . . . ?
